data_4082647
loop_
_publ_author_name
'Hitzel, Sandra'
'F\"arber, Christian'
'Bruhn, Clemens'
'Siemeling, Ulrich'

_publ_section_title
;
 Reactions of [RuCl2(PPh3)3] with Nitron and with the &#x201C;Enders
 Carbene&#x201D;: Access to Ruthenium(III) NHC Complexes
;
_journal_issue 1
_journal_name_full Organometallics
_journal_page_first 425
_journal_paper_doi 10.1021/om401058e
_journal_volume 33
_journal_year 2014
_chemical_formula_moiety '2(C56 H44 Cl N3 P2 Ru), C7 H8'
_chemical_formula_sum 'C119 H96 Cl2 N6 P4 Ru2'
_chemical_formula_weight 2006.94
_chemical_name_systematic
;
 ?
;
_space_group_IT_number 15
_symmetry_cell_setting monoclinic
_symmetry_Int_Tables_number 15
_symmetry_space_group_name_Hall '-C 2yc'
_symmetry_space_group_name_H-M 'C 1 2/c 1'
_atom_sites_solution_hydrogens geom
_atom_sites_solution_primary direct
_atom_sites_solution_secondary difmap
_audit_creation_method SHELXL-97
_cell_angle_alpha 90.00
_cell_angle_beta 101.877(4)
_cell_angle_gamma 90.00
_cell_formula_units_Z 4
_cell_length_a 23.5798(12)
_cell_length_b 14.0799(6)
_cell_length_c 30.4380(15)
_cell_measurement_reflns_used 20311
_cell_measurement_temperature 143(2)
_cell_measurement_theta_max 25.23
_cell_measurement_theta_min 1.69
_cell_volume 9889.1(8)
_computing_structure_refinement 'SHELXL-97 (Sheldrick, 1997)'
_computing_structure_solution 'SHELXS-97 (Sheldrick, 1990)'
_diffrn_ambient_temperature 143(2)
_diffrn_detector 'image plate (34 cm diameter)'
_diffrn_detector_area_resol_mean 6.67
_diffrn_detector_type STOE
_diffrn_measured_fraction_theta_full 0.987
_diffrn_measured_fraction_theta_max 0.987
_diffrn_measurement_details ' 197 frames, detector distance = 138 mm'
_diffrn_measurement_device '2-circle goniometer'
_diffrn_measurement_device_type 'STOE IPDS 2'
_diffrn_measurement_method 'rotation method'
_diffrn_radiation_collimation '0.5 mm diameter, multiple pinhole'
_diffrn_radiation_monochromator 'plane graphite'
_diffrn_radiation_polarisn_norm 0
_diffrn_radiation_type 'Mo K\a'
_diffrn_radiation_wavelength 0.71073
_diffrn_reflns_av_R_equivalents 0.0379
_diffrn_reflns_av_sigmaI/netI 0.0585
_diffrn_reflns_limit_h_max 27
_diffrn_reflns_limit_h_min -27
_diffrn_reflns_limit_k_max 16
_diffrn_reflns_limit_k_min -16
_diffrn_reflns_limit_l_max 27
_diffrn_reflns_limit_l_min -35
_diffrn_reflns_number 25137
_diffrn_reflns_theta_full 24.90
_diffrn_reflns_theta_max 24.90
_diffrn_reflns_theta_min 1.69
_diffrn_source 'sealed X-ray tube, 12 x 0.4 mm long-fine focus'
_diffrn_source_current 30
_diffrn_source_power 1.50
_diffrn_source_voltage 50
_diffrn_standards_decay_% 0
_exptl_absorpt_coefficient_mu 0.478
_exptl_absorpt_correction_T_max 0.9576
_exptl_absorpt_correction_T_min 0.8719
_exptl_absorpt_correction_type integration
_exptl_absorpt_process_details 'X-red ver. 1.31 (Stoe & Cie. 2005)'
_exptl_crystal_colour red
_exptl_crystal_density_diffrn 1.348
_exptl_crystal_density_method 'not measured'
_exptl_crystal_description plate
_exptl_crystal_F_000 4136
_exptl_crystal_size_max 0.32
_exptl_crystal_size_mid 0.15
_exptl_crystal_size_min 0.13
_refine_diff_density_max 0.444
_refine_diff_density_min -0.323
_refine_diff_density_rms 0.049
_refine_ls_extinction_method none
_refine_ls_goodness_of_fit_ref 0.812
_refine_ls_hydrogen_treatment constr
_refine_ls_matrix_type full
_refine_ls_number_parameters 601
_refine_ls_number_reflns 8500
_refine_ls_number_restraints 0
_refine_ls_restrained_S_all 0.812
_refine_ls_R_factor_all 0.0506
_refine_ls_R_factor_gt 0.0279
_refine_ls_shift/su_max 0.002
_refine_ls_shift/su_mean 0.000
_refine_ls_structure_factor_coef Fsqd
_refine_ls_weighting_details 'calc w=1/[\s^2^(Fo^2^)+(0.0263P)^2^+0.0000P] where P=(Fo^2^+2Fc^2^)/3'
_refine_ls_weighting_scheme calc
_refine_ls_wR_factor_gt 0.0524
_refine_ls_wR_factor_ref 0.0554
_reflns_number_gt 5956
_reflns_number_total 8500
_reflns_threshold_expression >2sigma(I)
_cod_data_source_file om401058e_si_002.cif
_cod_data_source_block i1214
_cod_original_sg_symbol_H-M 'C 2/c'
_cod_database_code 4082647

loop_
_symmetry_equiv_pos_as_xyz
'x, y, z'
'-x, y, -z+1/2'
'x+1/2, y+1/2, z'
'-x+1/2, y+1/2, -z+1/2'
'-x, -y, -z'
'x, -y, z-1/2'
'-x+1/2, -y+1/2, -z'
'x+1/2, -y+1/2, z-1/2'

loop_
_atom_site_label
_atom_site_type_symbol
_atom_site_fract_x
_atom_site_fract_y
_atom_site_fract_z
_atom_site_U_iso_or_equiv
_atom_site_adp_type
_atom_site_occupancy
_atom_site_symmetry_multiplicity
_atom_site_calc_flag
_atom_site_refinement_flags
C1 C 0.15950(9) 0.95412(17) 0.08984(8) 0.0297(5) Uani 1 1 d .
C2 C 0.10392(9) 0.85558(18) 0.03985(8) 0.0337(6) Uani 1 1 d .
C3 C 0.14621(9) 1.09459(18) 0.04716(8) 0.0323(6) Uani 1 1 d .
C4 C 0.17910(9) 1.12800(18) 0.08866(8) 0.0313(6) Uani 1 1 d .
C5 C 0.18594(10) 1.22718(18) 0.09178(9) 0.0366(6) Uani 1 1 d .
H5A H 0.2058 1.2547 0.1191 0.044 Uiso 1 1 calc R
C6 C 0.16383(11) 1.2859(2) 0.05501(10) 0.0461(7) Uani 1 1 d .
H6A H 0.1689 1.3527 0.0580 0.055 Uiso 1 1 calc R
C7 C 0.13460(11) 1.2487(2) 0.01419(9) 0.0486(7) Uani 1 1 d .
H7A H 0.1215 1.2895 -0.0107 0.058 Uiso 1 1 calc R
C8 C 0.12475(10) 1.15114(19) 0.01007(9) 0.0411(6) Uani 1 1 d .
H8A H 0.1041 1.1243 -0.0172 0.049 Uiso 1 1 calc R
C9 C 0.14161(10) 0.79382(18) 0.11902(8) 0.0325(6) Uani 1 1 d .
C10 C 0.19490(10) 0.76282(19) 0.14296(9) 0.0422(7) Uani 1 1 d .
H10A H 0.2298 0.7842 0.1353 0.051 Uiso 1 1 calc R
C11 C 0.19645(12) 0.6996(2) 0.17866(9) 0.0500(7) Uani 1 1 d .
H11A H 0.2328 0.6787 0.1956 0.060 Uiso 1 1 calc R
C12 C 0.14586(13) 0.6671(2) 0.18961(9) 0.0515(8) Uani 1 1 d .
H12A H 0.1474 0.6238 0.2138 0.062 Uiso 1 1 calc R
C13 C 0.09312(12) 0.6979(2) 0.16530(9) 0.0533(8) Uani 1 1 d .
H13A H 0.0582 0.6747 0.1724 0.064 Uiso 1 1 calc R
C14 C 0.09069(10) 0.7627(2) 0.13040(9) 0.0423(7) Uani 1 1 d .
H14A H 0.0543 0.7856 0.1145 0.051 Uiso 1 1 calc R
C15 C 0.07714(10) 0.76723(19) 0.01876(8) 0.0389(6) Uani 1 1 d .
C16 C 0.10493(12) 0.6794(2) 0.02695(9) 0.0497(7) Uani 1 1 d .
H16A H 0.1410 0.6751 0.0476 0.060 Uiso 1 1 calc R
C17 C 0.08014(14) 0.5984(2) 0.00502(10) 0.0591(8) Uani 1 1 d .
H17A H 0.0991 0.5388 0.0109 0.071 Uiso 1 1 calc R
C18 C 0.02793(15) 0.6044(3) -0.02532(11) 0.0651(10) Uani 1 1 d .
H18A H 0.0112 0.5488 -0.0404 0.078 Uiso 1 1 calc R
C19 C -0.00010(13) 0.6902(3) -0.03392(11) 0.0633(9) Uani 1 1 d .
H19A H -0.0360 0.6938 -0.0549 0.076 Uiso 1 1 calc R
C20 C 0.02428(11) 0.7720(2) -0.01182(9) 0.0482(7) Uani 1 1 d .
H20A H 0.0048 0.8311 -0.0176 0.058 Uiso 1 1 calc R
C21 C 0.06159(9) 1.02684(18) 0.15453(7) 0.0307(5) Uani 1 1 d .
C22 C 0.03713(9) 1.03726(19) 0.10888(8) 0.0381(6) Uani 1 1 d .
H22A H 0.0606 1.0590 0.0891 0.046 Uiso 1 1 calc R
C23 C -0.02134(10) 1.01633(19) 0.09174(9) 0.0412(6) Uani 1 1 d .
H23A H -0.0372 1.0235 0.0606 0.049 Uiso 1 1 calc R
C24 C -0.05550(10) 0.9854(2) 0.12026(10) 0.0468(7) Uani 1 1 d .
H24A H -0.0952 0.9713 0.1089 0.056 Uiso 1 1 calc R
C25 C -0.03221(10) 0.9749(2) 0.16560(10) 0.0522(7) Uani 1 1 d .
H25A H -0.0563 0.9539 0.1851 0.063 Uiso 1 1 calc R
C26 C 0.02605(10) 0.99473(18) 0.18305(9) 0.0419(7) Uani 1 1 d .
H26A H 0.0415 0.9865 0.2142 0.050 Uiso 1 1 calc R
C27 C 0.12540(10) 1.19446(18) 0.18494(8) 0.0333(6) Uani 1 1 d .
C28 C 0.17270(11) 1.25347(19) 0.20267(9) 0.0401(6) Uani 1 1 d .
H28A H 0.2102 1.2265 0.2118 0.048 Uiso 1 1 calc R
C29 C 0.16539(12) 1.3508(2) 0.20704(10) 0.0486(7) Uani 1 1 d .
H29A H 0.1977 1.3896 0.2195 0.058 Uiso 1 1 calc R
C30 C 0.11136(13) 1.3911(2) 0.19326(11) 0.0596(8) Uani 1 1 d .
H30A H 0.1066 1.4577 0.1959 0.071 Uiso 1 1 calc R
C31 C 0.06421(13) 1.3348(2) 0.17569(12) 0.0678(10) Uani 1 1 d .
H31A H 0.0270 1.3628 0.1662 0.081 Uiso 1 1 calc R
C32 C 0.07109(11) 1.2372(2) 0.17188(10) 0.0506(8) Uani 1 1 d .
H32A H 0.0383 1.1990 0.1602 0.061 Uiso 1 1 calc R
C33 C 0.15412(9) 1.01259(18) 0.23268(8) 0.0301(6) Uani 1 1 d .
C34 C 0.15987(11) 0.9141(2) 0.23562(9) 0.0431(7) Uani 1 1 d .
H34A H 0.1522 0.8772 0.2089 0.052 Uiso 1 1 calc R
C35 C 0.17661(11) 0.8689(2) 0.27687(9) 0.0467(7) Uani 1 1 d .
H35A H 0.1794 0.8016 0.2782 0.056 Uiso 1 1 calc R
C36 C 0.18920(11) 0.9218(2) 0.31587(9) 0.0477(7) Uani 1 1 d .
H36A H 0.2018 0.8914 0.3441 0.057 Uiso 1 1 calc R
C37 C 0.18334(12) 1.0193(3) 0.31352(9) 0.0540(8) Uani 1 1 d .
H37A H 0.1917 1.0559 0.3403 0.065 Uiso 1 1 calc R
C38 C 0.16525(11) 1.0647(2) 0.27204(9) 0.0431(7) Uani 1 1 d .
H38A H 0.1606 1.1317 0.2709 0.052 Uiso 1 1 calc R
C39 C 0.34610(10) 1.08460(18) 0.10387(8) 0.0330(6) Uani 1 1 d .
C40 C 0.40068(10) 1.06263(19) 0.09506(9) 0.0420(7) Uani 1 1 d .
H40A H 0.4095 0.9989 0.0888 0.050 Uiso 1 1 calc R
C41 C 0.44202(10) 1.1332(2) 0.09541(10) 0.0467(7) Uani 1 1 d .
H41A H 0.4787 1.1175 0.0891 0.056 Uiso 1 1 calc R
C42 C 0.43016(11) 1.2257(2) 0.10489(9) 0.0450(7) Uani 1 1 d .
H42A H 0.4585 1.2738 0.1051 0.054 Uiso 1 1 calc R
C43 C 0.37658(11) 1.2483(2) 0.11408(10) 0.0496(7) Uani 1 1 d .
H43A H 0.3682 1.3121 0.1206 0.060 Uiso 1 1 calc R
C44 C 0.33526(11) 1.17840(19) 0.11386(9) 0.0437(7) Uani 1 1 d .
H44A H 0.2989 1.1948 0.1206 0.052 Uiso 1 1 calc R
C45 C 0.33262(9) 0.88807(17) 0.12315(8) 0.0318(6) Uani 1 1 d .
C46 C 0.35965(10) 0.82998(18) 0.09603(9) 0.0362(6) Uani 1 1 d .
H46A H 0.3542 0.8428 0.0648 0.043 Uiso 1 1 calc R
C47 C 0.39435(10) 0.75366(19) 0.11441(9) 0.0419(7) Uani 1 1 d .
H47A H 0.4116 0.7140 0.0955 0.050 Uiso 1 1 calc R
C48 C 0.40375(11) 0.7355(2) 0.16005(10) 0.0454(7) Uani 1 1 d .
H48A H 0.4278 0.6840 0.1725 0.054 Uiso 1 1 calc R
C49 C 0.37785(11) 0.79301(19) 0.18767(9) 0.0425(6) Uani 1 1 d .
H49A H 0.3846 0.7811 0.2190 0.051 Uiso 1 1 calc R
C50 C 0.34209(10) 0.86809(18) 0.16925(8) 0.0357(6) Uani 1 1 d .
H50A H 0.3239 0.9061 0.1882 0.043 Uiso 1 1 calc R
C51 C 0.26628(9) 0.9704(2) 0.04110(8) 0.0335(5) Uani 1 1 d .
C52 C 0.26429(10) 1.0433(2) 0.00953(9) 0.0460(7) Uani 1 1 d .
H52A H 0.2803 1.1037 0.0188 0.055 Uiso 1 1 calc R
C53 C 0.23868(11) 1.0274(3) -0.03572(9) 0.0573(8) Uani 1 1 d .
H53A H 0.2366 1.0775 -0.0569 0.069 Uiso 1 1 calc R
C54 C 0.21641(12) 0.9387(3) -0.04957(10) 0.0587(9) Uani 1 1 d .
H54A H 0.2000 0.9277 -0.0804 0.070 Uiso 1 1 calc R
C55 C 0.21802(11) 0.8666(2) -0.01883(9) 0.0497(7) Uani 1 1 d .
H55A H 0.2023 0.8061 -0.0283 0.060 Uiso 1 1 calc R
C56 C 0.24266(10) 0.8823(2) 0.02623(9) 0.0391(6) Uani 1 1 d .
H56A H 0.2434 0.8322 0.0472 0.047 Uiso 1 1 calc R
C57 C 0.5000 1.2840(5) 0.2500 0.217(6) Uani 1 2 d S
H57A H 0.4914 1.3072 0.2190 0.261 Uiso 0.50 1 calc PR
H57B H 0.5382 1.3072 0.2653 0.261 Uiso 0.50 1 calc PR
H57C H 0.4704 1.3072 0.2658 0.261 Uiso 0.50 1 calc PR
C58 C 0.5000 1.1808(4) 0.2500 0.0733(14) Uani 1 2 d S
C59 C 0.45306(13) 1.1325(4) 0.22741(11) 0.0756(12) Uani 1 1 d .
H59A H 0.4204 1.1658 0.2111 0.091 Uiso 1 1 calc R
C60 C 0.4534(2) 1.0380(5) 0.22835(19) 0.125(2) Uani 1 1 d .
H60A H 0.4201 1.0042 0.2135 0.150 Uiso 1 1 calc R
C61 C 0.5000 0.9896(6) 0.2500 0.172(5) Uani 1 2 d S
H61A H 0.5000 0.9221 0.2500 0.207 Uiso 1 2 calc SR
N1 N 0.10216(8) 0.93696(15) 0.01860(6) 0.0353(5) Uani 1 1 d .
N2 N 0.13676(8) 0.99569(14) 0.04975(6) 0.0313(5) Uani 1 1 d .
N3 N 0.13808(7) 0.86198(14) 0.08334(6) 0.0303(5) Uani 1 1 d .
P1 P 0.13685(2) 1.06654(5) 0.17625(2) 0.02943(14) Uani 1 1 d .
P2 P 0.28927(2) 0.99401(4) 0.101810(19) 0.02965(15) Uani 1 1 d .
Cl1 Cl 0.28110(2) 1.08481(5) 0.20234(2) 0.04106(16) Uani 1 1 d .
Ru1 Ru 0.210345(8) 1.029186(15) 0.136761(6) 0.02799(6) Uani 1 1 d .

loop_
_atom_site_aniso_label
_atom_site_aniso_U_11
_atom_site_aniso_U_22
_atom_site_aniso_U_33
_atom_site_aniso_U_23
_atom_site_aniso_U_13
_atom_site_aniso_U_12
C1 0.0265(11) 0.0367(16) 0.0274(12) 0.0015(11) 0.0086(9) 0.0005(10)
C2 0.0312(12) 0.0409(16) 0.0284(14) -0.0017(12) 0.0047(10) -0.0059(11)
C3 0.0298(12) 0.0362(15) 0.0311(14) 0.0036(12) 0.0069(10) -0.0014(10)
C4 0.0278(12) 0.0358(15) 0.0316(14) 0.0024(11) 0.0089(10) -0.0041(10)
C5 0.0371(13) 0.0365(16) 0.0375(15) 0.0038(12) 0.0107(11) -0.0031(11)
C6 0.0477(15) 0.0366(16) 0.0554(19) 0.0104(14) 0.0144(14) -0.0032(12)
C7 0.0530(16) 0.0493(19) 0.0426(17) 0.0182(14) 0.0075(13) 0.0016(14)
C8 0.0431(14) 0.0457(18) 0.0326(15) 0.0061(13) 0.0031(11) -0.0009(12)
C9 0.0362(13) 0.0337(15) 0.0266(13) -0.0038(11) 0.0045(10) -0.0041(11)
C10 0.0358(14) 0.0431(17) 0.0455(17) 0.0018(13) 0.0032(12) -0.0025(11)
C11 0.0553(17) 0.0445(18) 0.0429(17) 0.0047(14) -0.0073(13) 0.0038(14)
C12 0.073(2) 0.0402(17) 0.0364(16) 0.0071(13) -0.0005(14) -0.0164(15)
C13 0.0556(17) 0.065(2) 0.0370(16) 0.0087(15) 0.0037(14) -0.0244(15)
C14 0.0361(13) 0.0541(18) 0.0346(15) 0.0056(13) 0.0024(11) -0.0086(12)
C15 0.0413(14) 0.0455(17) 0.0311(14) -0.0060(12) 0.0105(11) -0.0127(12)
C16 0.0575(17) 0.0513(19) 0.0423(17) -0.0085(14) 0.0154(13) -0.0111(15)
C17 0.080(2) 0.049(2) 0.055(2) -0.0123(16) 0.0298(17) -0.0150(16)
C18 0.075(2) 0.070(3) 0.060(2) -0.0292(19) 0.0346(18) -0.0346(19)
C19 0.0517(17) 0.091(3) 0.0497(19) -0.0262(19) 0.0153(14) -0.0316(19)
C20 0.0425(15) 0.062(2) 0.0401(16) -0.0088(14) 0.0086(12) -0.0145(13)
C21 0.0297(11) 0.0289(13) 0.0323(13) -0.0017(12) 0.0036(9) -0.0002(11)
C22 0.0343(12) 0.0441(16) 0.0351(14) 0.0012(13) 0.0055(10) 0.0014(12)
C23 0.0392(13) 0.0432(17) 0.0364(14) -0.0034(13) -0.0030(11) 0.0017(12)
C24 0.0302(12) 0.0444(18) 0.0602(18) 0.0035(14) -0.0036(12) -0.0054(12)
C25 0.0348(13) 0.063(2) 0.0586(18) 0.0149(17) 0.0097(12) -0.0087(14)
C26 0.0357(13) 0.0491(18) 0.0405(15) 0.0078(12) 0.0065(11) -0.0040(11)
C27 0.0356(13) 0.0349(15) 0.0306(13) 0.0004(11) 0.0098(10) -0.0029(11)
C28 0.0390(14) 0.0423(17) 0.0412(16) -0.0036(13) 0.0137(12) -0.0038(12)
C29 0.0527(17) 0.0368(17) 0.0610(19) -0.0112(14) 0.0227(14) -0.0162(13)
C30 0.068(2) 0.0301(17) 0.082(2) -0.0051(16) 0.0199(17) -0.0009(15)
C31 0.0563(19) 0.0407(19) 0.100(3) -0.0052(18) 0.0011(18) 0.0104(15)
C32 0.0411(15) 0.0385(18) 0.068(2) -0.0034(15) 0.0016(14) 0.0003(13)
C33 0.0257(11) 0.0357(16) 0.0293(13) 0.0000(11) 0.0067(9) -0.0015(10)
C34 0.0490(15) 0.0425(18) 0.0351(15) -0.0010(13) 0.0028(12) 0.0039(13)
C35 0.0462(15) 0.0469(18) 0.0459(18) 0.0105(15) 0.0066(13) 0.0063(13)
C36 0.0405(15) 0.068(2) 0.0340(16) 0.0140(16) 0.0067(12) 0.0012(14)
C37 0.0654(18) 0.070(2) 0.0268(15) -0.0033(16) 0.0090(13) -0.0051(18)
C38 0.0529(16) 0.0433(17) 0.0341(15) -0.0027(12) 0.0116(12) -0.0024(13)
C39 0.0333(13) 0.0354(16) 0.0292(14) 0.0004(11) 0.0039(10) -0.0035(11)
C40 0.0378(14) 0.0356(16) 0.0551(18) -0.0052(13) 0.0158(12) -0.0014(11)
C41 0.0308(13) 0.0504(19) 0.0619(19) -0.0058(15) 0.0166(12) -0.0053(12)
C42 0.0346(14) 0.0451(18) 0.0547(18) -0.0034(14) 0.0078(12) -0.0119(12)
C43 0.0410(15) 0.0360(16) 0.074(2) -0.0065(15) 0.0167(14) -0.0053(13)
C44 0.0332(13) 0.0430(18) 0.0566(18) -0.0065(14) 0.0130(12) -0.0032(12)
C45 0.0275(12) 0.0344(15) 0.0339(14) -0.0040(11) 0.0070(10) -0.0063(10)
C46 0.0347(13) 0.0408(16) 0.0339(14) -0.0016(12) 0.0088(11) -0.0033(11)
C47 0.0402(14) 0.0398(17) 0.0484(18) -0.0032(13) 0.0156(12) 0.0013(12)
C48 0.0434(15) 0.0407(17) 0.0524(18) 0.0064(14) 0.0107(13) 0.0034(12)
C49 0.0465(15) 0.0426(17) 0.0381(15) 0.0074(13) 0.0081(12) -0.0022(13)
C50 0.0354(13) 0.0379(15) 0.0340(14) -0.0030(12) 0.0075(11) -0.0021(11)
C51 0.0306(11) 0.0406(15) 0.0293(12) -0.0031(13) 0.0063(9) -0.0004(12)
C52 0.0436(14) 0.056(2) 0.0378(15) 0.0021(14) 0.0072(12) -0.0082(13)
C53 0.0547(16) 0.081(2) 0.0355(16) 0.0129(18) 0.0073(13) -0.0097(18)
C54 0.0508(17) 0.094(3) 0.0289(16) -0.0106(17) 0.0028(13) -0.0037(17)
C55 0.0427(15) 0.063(2) 0.0420(17) -0.0174(16) 0.0049(13) -0.0044(14)
C56 0.0332(13) 0.0485(17) 0.0355(15) -0.0063(13) 0.0069(11) 0.0000(12)
C57 0.307(13) 0.063(5) 0.354(16) 0.000 0.237(12) 0.000
C58 0.097(4) 0.058(3) 0.078(4) 0.000 0.050(3) 0.000
C59 0.0375(17) 0.142(4) 0.045(2) 0.014(2) 0.0036(14) 0.000(2)
C60 0.110(4) 0.161(6) 0.120(4) -0.072(5) 0.063(3) -0.072(4)
C61 0.215(11) 0.069(5) 0.296(15) 0.000 0.197(12) 0.000
N1 0.0331(10) 0.0447(14) 0.0263(11) -0.0018(10) 0.0020(9) -0.0073(9)
N2 0.0301(10) 0.0369(13) 0.0248(10) 0.0002(9) 0.0012(8) -0.0038(8)
N3 0.0298(10) 0.0338(12) 0.0258(11) -0.0004(9) 0.0023(8) -0.0064(9)
P1 0.0275(3) 0.0328(4) 0.0275(3) -0.0011(3) 0.0045(2) -0.0015(3)
P2 0.0281(3) 0.0333(4) 0.0275(3) -0.0022(3) 0.0055(3) -0.0027(2)
Cl1 0.0311(3) 0.0555(4) 0.0339(3) -0.0122(3) 0.0006(3) -0.0018(3)
Ru1 0.02588(9) 0.03290(11) 0.02435(10) -0.00053(10) 0.00319(7) -0.00244(9)

loop_
_atom_type_symbol
_atom_type_description
_atom_type_scat_dispersion_real
_atom_type_scat_dispersion_imag
_atom_type_scat_source
C C 0.0033 0.0016 'International Tables Vol C Tables 4.2.6.8 and 6.1.1.4'
H H 0.0000 0.0000 'International Tables Vol C Tables 4.2.6.8 and 6.1.1.4'
Cl Cl 0.1484 0.1585 'International Tables Vol C Tables 4.2.6.8 and 6.1.1.4'
N N 0.0061 0.0033 'International Tables Vol C Tables 4.2.6.8 and 6.1.1.4'
P P 0.1023 0.0942 'International Tables Vol C Tables 4.2.6.8 and 6.1.1.4'
Ru Ru -1.2594 0.8363 'International Tables Vol C Tables 4.2.6.8 and 6.1.1.4'

loop_
_geom_angle_atom_site_label_1
_geom_angle_atom_site_label_2
_geom_angle_atom_site_label_3
_geom_angle
_geom_angle_site_symmetry_1
N2 C1 N3 102.06(18) .
N2 C1 Ru1 119.19(17) .
N3 C1 Ru1 138.72(17) .
N1 C2 N3 111.3(2) .
N1 C2 C15 123.5(2) .
N3 C2 C15 125.0(2) .
C8 C3 N2 125.0(2) .
C8 C3 C4 125.0(2) .
N2 C3 C4 109.9(2) .
C5 C4 C3 115.0(2) .
C5 C4 Ru1 127.44(17) .
C3 C4 Ru1 117.53(18) .
C6 C5 C4 120.8(2) .
C7 C6 C5 121.6(3) .
C6 C7 C8 119.6(2) .
C3 C8 C7 117.8(2) .
C10 C9 C14 120.4(2) .
C10 C9 N3 120.8(2) .
C14 C9 N3 118.7(2) .
C9 C10 C11 119.0(2) .
C12 C11 C10 120.8(2) .
C13 C12 C11 119.7(3) .
C12 C13 C14 120.4(3) .
C9 C14 C13 119.7(2) .
C20 C15 C16 118.9(2) .
C20 C15 C2 119.5(3) .
C16 C15 C2 121.6(2) .
C17 C16 C15 120.4(3) .
C18 C17 C16 120.1(3) .
C19 C18 C17 120.5(3) .
C18 C19 C20 119.9(3) .
C15 C20 C19 120.3(3) .
C22 C21 C26 118.2(2) .
C22 C21 P1 119.54(18) .
C26 C21 P1 121.94(17) .
C21 C22 C23 121.4(2) .
C24 C23 C22 119.5(2) .
C23 C24 C25 120.1(2) .
C24 C25 C26 121.0(2) .
C25 C26 C21 119.8(2) .
C32 C27 C28 117.6(2) .
C32 C27 P1 122.13(19) .
C28 C27 P1 120.19(18) .
C29 C28 C27 121.0(2) .
C30 C29 C28 120.1(3) .
C29 C30 C31 120.1(3) .
C30 C31 C32 120.1(3) .
C31 C32 C27 121.2(3) .
C38 C33 C34 118.2(2) .
C38 C33 P1 123.7(2) .
C34 C33 P1 117.97(19) .
C35 C34 C33 121.3(3) .
C36 C35 C34 120.0(3) .
C37 C36 C35 119.4(3) .
C36 C37 C38 120.6(3) .
C33 C38 C37 120.5(3) .
C44 C39 C40 117.9(2) .
C44 C39 P2 120.00(18) .
C40 C39 P2 122.1(2) .
C41 C40 C39 120.7(2) .
C42 C41 C40 120.4(2) .
C41 C42 C43 119.5(2) .
C44 C43 C42 120.4(3) .
C43 C44 C39 121.0(2) .
C50 C45 C46 118.2(2) .
C50 C45 P2 118.40(19) .
C46 C45 P2 123.25(19) .
C47 C46 C45 120.8(2) .
C48 C47 C46 120.2(3) .
C47 C48 C49 119.9(3) .
C48 C49 C50 120.0(3) .
C49 C50 C45 120.8(2) .
C56 C51 C52 118.3(2) .
C56 C51 P2 120.0(2) .
C52 C51 P2 121.1(2) .
C51 C52 C53 120.3(3) .
C54 C53 C52 120.1(3) .
C55 C54 C53 120.1(3) .
C54 C55 C56 120.0(3) .
C55 C56 C51 121.2(3) .
C59 C58 C59 120.0(5) 2_655
C59 C58 C57 120.0(3) 2_655
C59 C58 C57 120.0(3) .
C60 C59 C58 119.3(4) .
C59 C60 C61 121.2(5) .
C60 C61 C60 119.1(8) 2_655
C2 N1 N2 103.23(18) .
C1 N2 N1 115.08(19) .
C1 N2 C3 115.84(19) .
N1 N2 C3 128.67(19) .
C1 N3 C2 108.37(19) .
C1 N3 C9 123.47(18) .
C2 N3 C9 127.0(2) .
C33 P1 C27 106.19(11) .
C33 P1 C21 102.72(10) .
C27 P1 C21 100.83(11) .
C33 P1 Ru1 109.72(7) .
C27 P1 Ru1 115.71(8) .
C21 P1 Ru1 120.10(8) .
C39 P2 C51 102.72(11) .
C39 P2 C45 101.59(10) .
C51 P2 C45 103.52(12) .
C39 P2 Ru1 118.13(8) .
C51 P2 Ru1 112.94(7) .
C45 P2 Ru1 115.97(8) .
C1 Ru1 C4 76.72(10) .
C1 Ru1 P1 95.02(6) .
C4 Ru1 P1 91.08(7) .
C1 Ru1 P2 88.82(6) .
C4 Ru1 P2 91.22(7) .
P1 Ru1 P2 175.89(2) .
C1 Ru1 Cl1 166.22(7) .
C4 Ru1 Cl1 116.76(7) .
P1 Ru1 Cl1 87.83(2) .
P2 Ru1 Cl1 88.09(2) .

loop_
_geom_bond_atom_site_label_1
_geom_bond_atom_site_label_2
_geom_bond_distance
_geom_bond_site_symmetry_2
C1 N2 1.360(3) .
C1 N3 1.391(3) .
C1 Ru1 1.972(2) .
C2 N1 1.312(3) .
C2 N3 1.404(3) .
C2 C15 1.480(3) .
C3 C8 1.389(3) .
C3 N2 1.415(3) .
C3 C4 1.420(3) .
C4 C5 1.407(3) .
C4 Ru1 2.044(2) .
C5 C6 1.403(4) .
C6 C7 1.393(4) .
C7 C8 1.394(4) .
C9 C10 1.387(3) .
C9 C14 1.387(3) .
C9 N3 1.439(3) .
C10 C11 1.400(4) .
C11 C12 1.381(4) .
C12 C13 1.380(4) .
C13 C14 1.393(4) .
C15 C20 1.395(3) .
C15 C16 1.398(4) .
C16 C17 1.388(4) .
C17 C18 1.381(4) .
C18 C19 1.377(5) .
C19 C20 1.396(4) .
C21 C22 1.398(3) .
C21 C26 1.400(3) .
C21 P1 1.848(2) .
C22 C23 1.401(3) .
C23 C24 1.371(4) .
C24 C25 1.384(4) .
C25 C26 1.395(3) .
C27 C32 1.397(3) .
C27 C28 1.406(3) .
C27 P1 1.848(3) .
C28 C29 1.391(4) .
C29 C30 1.379(4) .
C30 C31 1.381(4) .
C31 C32 1.391(4) .
C33 C38 1.383(3) .
C33 C34 1.394(3) .
C33 P1 1.845(2) .
C34 C35 1.391(4) .
C35 C36 1.381(4) .
C36 C37 1.380(4) .
C37 C38 1.401(4) .
C39 C44 1.391(4) .
C39 C40 1.402(3) .
C39 P2 1.842(2) .
C40 C41 1.391(3) .
C41 C42 1.375(4) .
C42 C43 1.386(4) .
C43 C44 1.383(4) .
C45 C50 1.403(3) .
C45 C46 1.405(3) .
C45 P2 1.849(3) .
C46 C47 1.396(3) .
C47 C48 1.385(4) .
C48 C49 1.395(4) .
C49 C50 1.396(3) .
C51 C56 1.397(4) .
C51 C52 1.400(4) .
C51 P2 1.846(2) .
C52 C53 1.403(4) .
C53 C54 1.387(4) .
C54 C55 1.376(4) .
C55 C56 1.393(4) .
C57 C58 1.454(8) .
C58 C59 1.359(5) 2_655
C58 C59 1.359(5) .
C59 C60 1.331(7) .
C60 C61 1.345(7) .
C61 C60 1.345(7) 2_655
N1 N2 1.389(3) .
P1 Ru1 2.3626(7) .
P2 Ru1 2.3780(6) .
Cl1 Ru1 2.4516(6) .
